data_2012851
loop_
_publ_author_name
'Linden, Anthony'
'Majchrzak, Agnieszka'
'Cavegn, Jovita'
'Mloston, Grzegorz'
'Heimgartner, Heinz'

_publ_section_title
;
 Four
 bis(1-chloro-2,2,4,4-tetramethyl-3-oxocyclobutan-1-yl)oligosulfanes
;
_journal_issue 8
_journal_name_full 'Acta Crystallographica Section C'
_journal_page_first o480
_journal_page_last o484
_journal_paper_doi 10.1107/S0108270102011319
_journal_volume 58
_journal_year 2002
_chemical_formula_moiety 'C16 H24 Cl2 O2 S3'
_chemical_formula_sum 'C16 H24 Cl2 O2 S3'
_chemical_formula_weight 415.45
_chemical_melting_point .383E-305
_chemical_name_systematic
;
1,3-bis(1-chloro-2,2,4,4-tetramethyl-3-oxocyclobutan-1-yl)trisulfane
;
_space_group_IT_number 14
_symmetry_cell_setting monoclinic
_symmetry_space_group_name_Hall '-P 2ybc'
_symmetry_space_group_name_H-M 'P 1 21/c 1'
_atom_sites_solution_hydrogens geom
_atom_sites_solution_primary direct
_atom_sites_solution_secondary difmap
_audit_creation_method SHELXL97
_cell_angle_alpha 90
_cell_angle_beta 114.6674(3)
_cell_angle_gamma 90
_cell_formula_units_Z 8
_cell_length_a 13.06730(10)
_cell_length_b 25.7808(2)
_cell_length_c 13.16190(10)
_cell_measurement_reflns_used 77343
_cell_measurement_temperature 160.0(10)
_cell_measurement_theta_max 30.0
_cell_measurement_theta_min 2.0
_cell_volume 4029.43(5)
_computing_cell_refinement 'DENZO-SMN (Otwinowski & Minor, 1997)'
_computing_data_collection 'COLLECT (Nonius, 2000)'
_computing_data_reduction 'DENZO-SMN and SCALEPACK (Otwinowski & Minor, 1997)'
_computing_molecular_graphics 'ORTEPII (Johnson, 1976)'
_computing_publication_material 'SHELXL97 and PLATON (Spek, 2002)'
_computing_structure_refinement 'SHELXL97 (Sheldrick, 1997)'
_computing_structure_solution 'SIR92 (Altomare et al., 1994)'
_diffrn_ambient_temperature 160.0(10)
_diffrn_detector_area_resol_mean 9
_diffrn_measured_fraction_theta_full 0.998
_diffrn_measured_fraction_theta_max 0.998
_diffrn_measurement_device_type 'Nonius KappaCCD area-detector'
_diffrn_measurement_method '\f and \w scans with \k offsets'
_diffrn_radiation_monochromator 'horizontally mounted graphite crystal'
_diffrn_radiation_source 'Nonius FR591 sealed tube generator'
_diffrn_radiation_type 'Mo K\a'
_diffrn_radiation_wavelength 0.71073
_diffrn_reflns_av_R_equivalents 0.050
_diffrn_reflns_av_sigmaI/netI 0.032
_diffrn_reflns_limit_h_max 18
_diffrn_reflns_limit_h_min -18
_diffrn_reflns_limit_k_max 36
_diffrn_reflns_limit_k_min -36
_diffrn_reflns_limit_l_max 18
_diffrn_reflns_limit_l_min -18
_diffrn_reflns_number 93177
_diffrn_reflns_theta_full 30.04
_diffrn_reflns_theta_max 30.04
_diffrn_reflns_theta_min 2.92
_diffrn_standards_decay_% 0
_diffrn_standards_number 0
_exptl_absorpt_coefficient_mu 0.638
_exptl_absorpt_correction_T_max 0.890
_exptl_absorpt_correction_T_min 0.826
_exptl_absorpt_correction_type multi-scan
_exptl_absorpt_process_details '(Blessing, 1995)'
_exptl_crystal_colour colourless
_exptl_crystal_density_diffrn 1.370
_exptl_crystal_density_meas ?
_exptl_crystal_density_method 'not measured'
_exptl_crystal_description block
_exptl_crystal_F_000 1744
_exptl_crystal_size_max 0.38
_exptl_crystal_size_mid 0.30
_exptl_crystal_size_min 0.22
_refine_diff_density_max 0.72
_refine_diff_density_min -0.39
_refine_ls_extinction_method none
_refine_ls_goodness_of_fit_ref 1.040
_refine_ls_hydrogen_treatment constr
_refine_ls_matrix_type full
_refine_ls_number_parameters 431
_refine_ls_number_reflns 11772
_refine_ls_number_restraints 0
_refine_ls_restrained_S_all 1.040
_refine_ls_R_factor_all 0.048
_refine_ls_R_factor_gt 0.033
_refine_ls_shift/su_max 0.002
_refine_ls_shift/su_mean 0.000
_refine_ls_structure_factor_coef Fsqd
_refine_ls_weighting_details 'w = 1/[\s^2^(Fo^2^)+(0.0390P)^2^+1.6050P] where P=(Fo^2^+2Fc^2^)/3'
_refine_ls_weighting_scheme calc
_refine_ls_wR_factor_gt 0.080
_refine_ls_wR_factor_ref 0.086
_reflns_number_gt 9407
_reflns_number_total 11777
_reflns_threshold_expression I>2\s(I)
_cod_data_source_file bm1503.cif
_cod_data_source_block V
_cod_depositor_comments
;
The following automatic conversions were performed:

'_exptl_crystal_density_meas' value 'not measured' was changed to '?'
- the value is perceived as not measured.

Automatic conversion script
Id: cif_fix_values 3008 2015-01-20 13:52:24Z robertas 
;
_cod_original_sg_symbol_H-M 'P 21/c'
_cod_database_code 2012851
_cod_database_fobs_code 2012851

loop_
_symmetry_equiv_pos_as_xyz
'x, y, z'
'-x, y+1/2, -z+1/2'
'-x, -y, -z'
'x, -y-1/2, z-1/2'

loop_
_atom_site_label
_atom_site_fract_x
_atom_site_fract_y
_atom_site_fract_z
_atom_site_U_iso_or_equiv
_atom_site_adp_type
_atom_site_calc_flag
_atom_site_refinement_flags
_atom_site_occupancy
_atom_site_disorder_assembly
_atom_site_disorder_group
_atom_site_type_symbol
Cl1 -0.02672(3) 0.588653(15) 0.67054(3) 0.03028(8) Uani d . 1 . . Cl
Cl2 0.03901(3) 0.695356(14) 1.04711(3) 0.02683(8) Uani d . 1 . . Cl
S1 0.09745(3) 0.574333(14) 0.91119(3) 0.02538(8) Uani d . 1 . . S
S2 0.18540(3) 0.639084(14) 0.90639(3) 0.02589(8) Uani d . 1 . . S
S3 0.07172(3) 0.698115(14) 0.83988(3) 0.02374(8) Uani d . 1 . . S
O1 0.13271(13) 0.43230(5) 0.69596(16) 0.0618(5) Uani d . 1 . . O
O2 0.16487(11) 0.85621(5) 0.95325(13) 0.0457(3) Uani d . 1 . . O
C1 0.06598(12) 0.54538(5) 0.77555(12) 0.0216(3) Uani d . 1 . . C
C2 0.16760(12) 0.52558(6) 0.74884(13) 0.0254(3) Uani d . 1 . . C
C3 0.11131(14) 0.47243(6) 0.72902(15) 0.0329(3) Uani d . 1 . . C
C4 0.01761(13) 0.48791(6) 0.76338(14) 0.0273(3) Uani d . 1 . . C
C5 0.17823(16) 0.54900(8) 0.64729(15) 0.0405(4) Uani d . 1 . . C
H51 0.1996 0.5856 0.6618 0.061 Uiso calc R 1 . . H
H52 0.1059 0.5462 0.5819 0.061 Uiso calc R 1 . . H
H53 0.2361 0.5302 0.6329 0.061 Uiso calc R 1 . . H
C6 0.28335(13) 0.52345(7) 0.84789(15) 0.0334(4) Uani d . 1 . . C
H61 0.3343 0.5020 0.8281 0.050 Uiso calc R 1 . . H
H62 0.2758 0.5084 0.9128 0.050 Uiso calc R 1 . . H
H63 0.3140 0.5586 0.8661 0.050 Uiso calc R 1 . . H
C7 0.03006(18) 0.46208(7) 0.87293(17) 0.0435(4) Uani d . 1 . . C
H71 -0.0242 0.4773 0.8979 0.065 Uiso calc R 1 . . H
H72 0.1066 0.4676 0.9302 0.065 Uiso calc R 1 . . H
H73 0.0157 0.4248 0.8607 0.065 Uiso calc R 1 . . H
C8 -0.10041(14) 0.47846(7) 0.67278(16) 0.0388(4) Uani d . 1 . . C
H81 -0.1067 0.4939 0.6023 0.058 Uiso calc R 1 . . H
H82 -0.1560 0.4944 0.6950 0.058 Uiso calc R 1 . . H
H83 -0.1144 0.4411 0.6627 0.058 Uiso calc R 1 . . H
C9 0.08331(11) 0.73524(5) 0.96154(11) 0.0201(3) Uani d . 1 . . C
C10 0.01791(12) 0.78874(6) 0.92120(13) 0.0245(3) Uani d . 1 . . C
C11 0.13399(13) 0.81381(6) 0.96543(14) 0.0271(3) Uani d . 1 . . C
C12 0.19846(12) 0.76558(5) 1.02601(12) 0.0238(3) Uani d . 1 . . C
C13 -0.05577(16) 0.79669(7) 0.79695(15) 0.0390(4) Uani d . 1 . . C
H131 -0.0806 0.8329 0.7836 0.058 Uiso calc R 1 . . H
H132 -0.1216 0.7739 0.7737 0.058 Uiso calc R 1 . . H
H133 -0.0123 0.7884 0.7537 0.058 Uiso calc R 1 . . H
C14 -0.04654(14) 0.80678(6) 0.98898(15) 0.0324(3) Uani d . 1 . . C
H141 0.0017 0.8031 1.0690 0.049 Uiso calc R 1 . . H
H142 -0.1143 0.7855 0.9695 0.049 Uiso calc R 1 . . H
H143 -0.0682 0.8432 0.9719 0.049 Uiso calc R 1 . . H
C15 0.29928(13) 0.75312(7) 1.00028(16) 0.0355(4) Uani d . 1 . . C
H151 0.2743 0.7500 0.9192 0.053 Uiso calc R 1 . . H
H152 0.3332 0.7203 1.0363 0.053 Uiso calc R 1 . . H
H153 0.3550 0.7810 1.0288 0.053 Uiso calc R 1 . . H
C16 0.23636(14) 0.76976(7) 1.15272(13) 0.0341(4) Uani d . 1 . . C
H161 0.2941 0.7968 1.1827 0.051 Uiso calc R 1 . . H
H162 0.2676 0.7364 1.1878 0.051 Uiso calc R 1 . . H
H163 0.1716 0.7788 1.1686 0.051 Uiso calc R 1 . . H
Cl21 0.55028(3) 0.379865(15) 0.26866(3) 0.02916(8) Uani d . 1 . . Cl
Cl22 0.43895(3) 0.575603(15) 0.14433(3) 0.03025(8) Uani d . 1 . . Cl
S21 0.35573(3) 0.444092(15) 0.13824(3) 0.02835(9) Uani d . 1 . . S
S22 0.38074(3) 0.475055(14) 0.28959(3) 0.02596(8) Uani d . 1 . . S
S23 0.53108(3) 0.514232(14) 0.35012(3) 0.02440(8) Uani d . 1 . . S
O21 0.27743(11) 0.26508(5) 0.06956(12) 0.0464(3) Uani d . 1 . . O
O22 0.47234(11) 0.69911(5) 0.37382(13) 0.0443(3) Uani d . 1 . . O
C21 0.40492(11) 0.37764(5) 0.17175(12) 0.0219(3) Uani d . 1 . . C
C22 0.33281(12) 0.33785(6) 0.20746(13) 0.0261(3) Uani d . 1 . . C
C23 0.32033(13) 0.30635(6) 0.10489(14) 0.0287(3) Uani d . 1 . . C
C24 0.38148(13) 0.34469(6) 0.06226(12) 0.0249(3) Uani d . 1 . . C
C25 0.39527(17) 0.30777(8) 0.31592(16) 0.0454(5) Uani d . 1 . . C
H251 0.3450 0.2815 0.3242 0.068 Uiso calc R 1 . . H
H252 0.4195 0.3317 0.3794 0.068 Uiso calc R 1 . . H
H253 0.4613 0.2907 0.3137 0.068 Uiso calc R 1 . . H
C26 0.22068(14) 0.35854(8) 0.20075(17) 0.0410(4) Uani d . 1 . . C
H261 0.1819 0.3774 0.1304 0.062 Uiso calc R 1 . . H
H262 0.2345 0.3820 0.2637 0.062 Uiso calc R 1 . . H
H263 0.1737 0.3295 0.2038 0.062 Uiso calc R 1 . . H
C27 0.29920(16) 0.36946(7) -0.04749(14) 0.0386(4) Uani d . 1 . . C
H271 0.3363 0.3984 -0.0668 0.058 Uiso calc R 1 . . H
H272 0.2328 0.3822 -0.0384 0.058 Uiso calc R 1 . . H
H273 0.2759 0.3435 -0.1073 0.058 Uiso calc R 1 . . H
C28 0.48290(14) 0.32264(6) 0.04852(14) 0.0323(3) Uani d . 1 . . C
H281 0.5322 0.3048 0.1174 0.048 Uiso calc R 1 . . H
H282 0.5245 0.3509 0.0330 0.048 Uiso calc R 1 . . H
H283 0.4574 0.2980 -0.0138 0.048 Uiso calc R 1 . . H
C29 0.48614(12) 0.57861(5) 0.29427(11) 0.0216(3) Uani d . 1 . . C
C30 0.57805(12) 0.62283(6) 0.34926(12) 0.0238(3) Uani d . 1 . . C
C31 0.48196(13) 0.65397(6) 0.35750(12) 0.0259(3) Uani d . 1 . . C
C32 0.39927(12) 0.60877(5) 0.32809(12) 0.0220(3) Uani d . 1 . . C
C33 0.67236(13) 0.60886(7) 0.46285(14) 0.0326(3) Uani d . 1 . . C
H331 0.7258 0.5854 0.4518 0.049 Uiso calc R 1 . . H
H332 0.6400 0.5917 0.5092 0.049 Uiso calc R 1 . . H
H333 0.7116 0.6405 0.5002 0.049 Uiso calc R 1 . . H
C34 0.62990(15) 0.64855(7) 0.27779(15) 0.0336(4) Uani d . 1 . . C
H341 0.5700 0.6589 0.2059 0.050 Uiso calc R 1 . . H
H342 0.6806 0.6240 0.2650 0.050 Uiso calc R 1 . . H
H343 0.6724 0.6793 0.3165 0.050 Uiso calc R 1 . . H
C35 0.39210(13) 0.58841(6) 0.43468(13) 0.0267(3) Uani d . 1 . . C
H351 0.3543 0.6142 0.4618 0.040 Uiso calc R 1 . . H
H352 0.4682 0.5821 0.4922 0.040 Uiso calc R 1 . . H
H353 0.3492 0.5559 0.4179 0.040 Uiso calc R 1 . . H
C36 0.28156(13) 0.61938(6) 0.23822(14) 0.0302(3) Uani d . 1 . . C
H361 0.2402 0.6412 0.2693 0.045 Uiso calc R 1 . . H
H362 0.2415 0.5865 0.2125 0.045 Uiso calc R 1 . . H
H363 0.2873 0.6373 0.1751 0.045 Uiso calc R 1 . . H

loop_
_atom_site_aniso_label
_atom_site_aniso_U_11
_atom_site_aniso_U_22
_atom_site_aniso_U_33
_atom_site_aniso_U_12
_atom_site_aniso_U_13
_atom_site_aniso_U_23
Cl1 0.03177(19) 0.02746(19) 0.02713(18) 0.00730(15) 0.00788(15) 0.00304(14)
Cl2 0.02975(18) 0.02521(18) 0.02847(17) -0.00534(14) 0.01506(14) 0.00014(13)
S1 0.03294(19) 0.02089(17) 0.02439(17) 0.00021(14) 0.01401(15) -0.00086(13)
S2 0.02341(17) 0.02086(17) 0.03225(19) 0.00063(13) 0.01048(15) -0.00417(14)
S3 0.02755(17) 0.02053(17) 0.02261(17) 0.00181(13) 0.00995(14) -0.00214(13)
O1 0.0532(9) 0.0329(7) 0.1141(14) -0.0060(6) 0.0495(9) -0.0307(8)
O2 0.0411(7) 0.0247(6) 0.0757(10) -0.0034(5) 0.0287(7) 0.0107(6)
C1 0.0226(6) 0.0193(7) 0.0224(6) 0.0016(5) 0.0089(5) 0.0004(5)
C2 0.0255(7) 0.0225(7) 0.0304(7) 0.0005(6) 0.0140(6) -0.0018(6)
C3 0.0290(8) 0.0253(8) 0.0454(9) 0.0005(6) 0.0166(7) -0.0068(7)
C4 0.0279(7) 0.0201(7) 0.0367(8) -0.0025(6) 0.0161(6) -0.0037(6)
C5 0.0384(9) 0.0552(12) 0.0367(9) 0.0036(8) 0.0243(8) 0.0027(8)
C6 0.0253(7) 0.0322(9) 0.0410(9) 0.0049(6) 0.0121(7) -0.0004(7)
C7 0.0577(12) 0.0269(9) 0.0508(11) -0.0085(8) 0.0273(10) 0.0048(8)
C8 0.0310(8) 0.0345(9) 0.0497(10) -0.0085(7) 0.0156(8) -0.0143(8)
C9 0.0210(6) 0.0185(6) 0.0218(6) -0.0016(5) 0.0098(5) -0.0017(5)
C10 0.0239(7) 0.0192(7) 0.0293(7) 0.0020(5) 0.0101(6) -0.0011(6)
C11 0.0291(7) 0.0209(7) 0.0352(8) -0.0016(6) 0.0173(6) -0.0014(6)
C12 0.0208(6) 0.0192(7) 0.0305(7) -0.0039(5) 0.0099(6) -0.0035(6)
C13 0.0437(10) 0.0295(9) 0.0341(9) 0.0111(7) 0.0067(8) 0.0035(7)
C14 0.0287(8) 0.0258(8) 0.0465(10) 0.0011(6) 0.0193(7) -0.0072(7)
C15 0.0236(7) 0.0322(9) 0.0531(10) -0.0055(6) 0.0185(7) -0.0067(8)
C16 0.0318(8) 0.0319(9) 0.0305(8) -0.0079(7) 0.0048(7) -0.0064(7)
Cl21 0.01906(16) 0.02944(19) 0.03357(19) -0.00032(13) 0.00561(14) -0.00332(15)
Cl22 0.0412(2) 0.02914(19) 0.01997(16) -0.00117(15) 0.01227(15) -0.00067(13)
S21 0.0341(2) 0.01997(18) 0.02572(18) 0.00419(14) 0.00723(15) 0.00070(14)
S22 0.02739(18) 0.02142(17) 0.03056(19) 0.00073(14) 0.01358(15) -0.00151(14)
S23 0.02440(17) 0.01990(17) 0.02751(18) 0.00385(13) 0.00945(14) 0.00193(13)
O21 0.0416(7) 0.0334(7) 0.0640(9) -0.0142(6) 0.0217(7) -0.0131(6)
O22 0.0433(7) 0.0240(6) 0.0703(9) -0.0037(5) 0.0284(7) -0.0139(6)
C21 0.0192(6) 0.0199(7) 0.0238(7) 0.0013(5) 0.0061(5) 0.0005(5)
C22 0.0218(7) 0.0273(8) 0.0287(7) -0.0037(6) 0.0100(6) 0.0012(6)
C23 0.0220(7) 0.0241(7) 0.0354(8) -0.0013(6) 0.0075(6) -0.0014(6)
C24 0.0281(7) 0.0205(7) 0.0245(7) 0.0010(6) 0.0094(6) -0.0013(5)
C25 0.0467(11) 0.0466(11) 0.0375(10) -0.0103(9) 0.0122(8) 0.0139(8)
C26 0.0269(8) 0.0462(11) 0.0551(11) -0.0073(7) 0.0222(8) -0.0083(9)
C27 0.0472(10) 0.0368(9) 0.0246(8) 0.0087(8) 0.0079(7) -0.0009(7)
C28 0.0376(9) 0.0273(8) 0.0357(8) 0.0012(7) 0.0190(7) -0.0031(7)
C29 0.0259(7) 0.0193(7) 0.0189(6) 0.0011(5) 0.0088(5) 0.0006(5)
C30 0.0252(7) 0.0226(7) 0.0243(7) -0.0020(5) 0.0111(6) -0.0026(5)
C31 0.0278(7) 0.0239(7) 0.0266(7) 0.0002(6) 0.0121(6) -0.0025(6)
C32 0.0228(6) 0.0193(7) 0.0236(7) 0.0030(5) 0.0095(5) 0.0007(5)
C33 0.0257(7) 0.0384(9) 0.0297(8) -0.0028(7) 0.0076(6) -0.0024(7)
C34 0.0362(9) 0.0323(9) 0.0375(9) -0.0069(7) 0.0206(7) -0.0003(7)
C35 0.0279(7) 0.0283(8) 0.0264(7) 0.0026(6) 0.0139(6) 0.0006(6)
C36 0.0247(7) 0.0299(8) 0.0318(8) 0.0049(6) 0.0075(6) 0.0046(6)

loop_
_atom_type_symbol
_atom_type_description
_atom_type_scat_dispersion_real
_atom_type_scat_dispersion_imag
_atom_type_scat_source
C C 0.0033 0.0016
; International Tables for Crystallography (1992).
Vol. C, Tables 4.2.6.8 and 6.1.1.4
;
H H 0.0000 0.0000
; International Tables for Crystallography (1992).
Vol. C, Tables 4.2.6.8 and 6.1.1.4
;
Cl Cl 0.1484 0.1585
; International Tables for Crystallography (1992).
Vol. C, Tables 4.2.6.8 and 6.1.1.4
;
O O 0.0106 0.0060
; International Tables for Crystallography (1992).
Vol. C, Tables 4.2.6.8 and 6.1.1.4
;
S S 0.1246 0.1234
; International Tables for Crystallography (1992).
Vol. C, Tables 4.2.6.8 and 6.1.1.4
;

loop_
_geom_angle_atom_site_label_1
_geom_angle_atom_site_label_2
_geom_angle_atom_site_label_3
_geom_angle
_geom_angle_publ_flag
C1 S1 S2 101.82(5) yes
S1 S2 S3 107.65(2) yes
C9 S3 S2 103.63(5) yes
C2 C1 C4 90.69(10) yes
C4 C1 Cl1 112.87(10) ?
C2 C1 Cl1 112.71(10) ?
C4 C1 S1 113.49(10) ?
C2 C1 S1 118.74(10) ?
Cl1 C1 S1 107.72(7) ?
C5 C2 C3 114.81(14) ?
C5 C2 C6 109.97(13) ?
C3 C2 C6 110.37(13) ?
C5 C2 C1 117.11(13) ?
C1 C2 C3 86.49(11) yes
C6 C2 C1 116.23(12) ?
O1 C3 C4 132.13(16) ?
O1 C3 C2 131.91(16) ?
C2 C3 C4 95.95(12) yes
C8 C4 C3 113.67(14) ?
C8 C4 C7 109.98(14) ?
C3 C4 C7 112.45(14) ?
C8 C4 C1 117.18(13) ?
C1 C4 C3 86.51(11) yes
C7 C4 C1 115.31(13) ?
C2 C5 H51 109.5 ?
C2 C5 H52 109.5 ?
H51 C5 H52 109.5 ?
C2 C5 H53 109.5 ?
H51 C5 H53 109.5 ?
H52 C5 H53 109.5 ?
C2 C6 H61 109.5 ?
C2 C6 H62 109.5 ?
H61 C6 H62 109.5 ?
C2 C6 H63 109.5 ?
H61 C6 H63 109.5 ?
H62 C6 H63 109.5 ?
C4 C7 H71 109.5 ?
C4 C7 H72 109.5 ?
H71 C7 H72 109.5 ?
C4 C7 H73 109.5 ?
H71 C7 H73 109.5 ?
H72 C7 H73 109.5 ?
C4 C8 H81 109.5 ?
C4 C8 H82 109.5 ?
H81 C8 H82 109.5 ?
C4 C8 H83 109.5 ?
H81 C8 H83 109.5 ?
H82 C8 H83 109.5 ?
C10 C9 C12 90.49(10) yes
C12 C9 Cl2 115.40(10) ?
C10 C9 Cl2 115.96(10) ?
C12 C9 S3 116.21(9) ?
C10 C9 S3 109.07(9) ?
Cl2 C9 S3 108.78(7) ?
C11 C10 C13 115.78(14) ?
C11 C10 C14 110.51(13) ?
C13 C10 C14 109.20(13) ?
C9 C10 C11 85.97(10) yes
C13 C10 C9 118.96(12) ?
C14 C10 C9 114.68(13) ?
O2 C11 C10 132.28(15) ?
O2 C11 C12 132.01(15) ?
C10 C11 C12 95.65(11) yes
C15 C12 C11 113.27(13) ?
C15 C12 C16 109.86(13) ?
C11 C12 C16 111.61(13) ?
C15 C12 C9 119.37(12) ?
C9 C12 C11 85.92(10) yes
C16 C12 C9 114.80(12) ?
C10 C13 H131 109.5 ?
C10 C13 H132 109.5 ?
H131 C13 H132 109.5 ?
C10 C13 H133 109.5 ?
H131 C13 H133 109.5 ?
H132 C13 H133 109.5 ?
C10 C14 H141 109.5 ?
C10 C14 H142 109.5 ?
H141 C14 H142 109.5 ?
C10 C14 H143 109.5 ?
H141 C14 H143 109.5 ?
H142 C14 H143 109.5 ?
C12 C15 H151 109.5 ?
C12 C15 H152 109.5 ?
H151 C15 H152 109.5 ?
C12 C15 H153 109.5 ?
H151 C15 H153 109.5 ?
H152 C15 H153 109.5 ?
C12 C16 H161 109.5 ?
C12 C16 H162 109.5 ?
H161 C16 H162 109.5 ?
C12 C16 H163 109.5 ?
H161 C16 H163 109.5 ?
H162 C16 H163 109.5 ?
C21 S21 S22 103.61(5) yes
S21 S22 S23 107.99(2) yes
C29 S23 S22 101.41(5) yes
C22 C21 C24 90.54(11) yes
C24 C21 Cl21 114.09(10) ?
C22 C21 Cl21 113.12(10) ?
C24 C21 S21 111.66(10) ?
C22 C21 S21 119.09(10) ?
Cl21 C21 S21 107.74(7) ?
C23 C22 C26 112.92(13) ?
C23 C22 C25 112.03(14) ?
C26 C22 C25 110.92(15) ?
C21 C22 C23 86.53(11) yes
C26 C22 C21 115.47(13) ?
C25 C22 C21 116.88(13) ?
O21 C23 C24 131.74(16) ?
O21 C23 C22 132.40(16) ?
C22 C23 C24 95.86(12) yes
C23 C24 C28 114.83(13) ?
C23 C24 C27 110.41(13) ?
C28 C24 C27 110.28(13) ?
C21 C24 C23 86.84(11) yes
C28 C24 C21 117.40(12) ?
C27 C24 C21 115.18(12) ?
C22 C25 H251 109.5 ?
C22 C25 H252 109.5 ?
H251 C25 H252 109.5 ?
C22 C25 H253 109.5 ?
H251 C25 H253 109.5 ?
H252 C25 H253 109.5 ?
C22 C26 H261 109.5 ?
C22 C26 H262 109.5 ?
H261 C26 H262 109.5 ?
C22 C26 H263 109.5 ?
H261 C26 H263 109.5 ?
H262 C26 H263 109.5 ?
C24 C27 H271 109.5 ?
C24 C27 H272 109.5 ?
H271 C27 H272 109.5 ?
C24 C27 H273 109.5 ?
H271 C27 H273 109.5 ?
H272 C27 H273 109.5 ?
C24 C28 H281 109.5 ?
C24 C28 H282 109.5 ?
H281 C28 H282 109.5 ?
C24 C28 H283 109.5 ?
H281 C28 H283 109.5 ?
H282 C28 H283 109.5 ?
C30 C29 C32 90.79(10) yes
C32 C29 Cl22 111.70(9) ?
C30 C29 Cl22 112.07(10) ?
C32 C29 S23 118.97(10) ?
C30 C29 S23 114.58(10) ?
Cl22 C29 S23 108.00(7) ?
C34 C30 C33 108.75(13) ?
C34 C30 C31 113.89(13) ?
C33 C30 C31 113.80(13) ?
C34 C30 C29 118.45(12) ?
C33 C30 C29 114.96(12) ?
C29 C30 C31 85.55(10) yes
O22 C31 C32 132.11(14) ?
O22 C31 C30 132.18(15) ?
C30 C31 C32 95.53(11) yes
C36 C32 C31 116.02(12) ?
C36 C32 C35 110.09(12) ?
C31 C32 C35 109.63(12) ?
C36 C32 C29 118.64(12) ?
C29 C32 C31 86.07(10) yes
C35 C32 C29 114.36(11) ?
C30 C33 H331 109.5 ?
C30 C33 H332 109.5 ?
H331 C33 H332 109.5 ?
C30 C33 H333 109.5 ?
H331 C33 H333 109.5 ?
H332 C33 H333 109.5 ?
C30 C34 H341 109.5 ?
C30 C34 H342 109.5 ?
H341 C34 H342 109.5 ?
C30 C34 H343 109.5 ?
H341 C34 H343 109.5 ?
H342 C34 H343 109.5 ?
C32 C35 H351 109.5 ?
C32 C35 H352 109.5 ?
H351 C35 H352 109.5 ?
C32 C35 H353 109.5 ?
H351 C35 H353 109.5 ?
H352 C35 H353 109.5 ?
C32 C36 H361 109.5 ?
C32 C36 H362 109.5 ?
H361 C36 H362 109.5 ?
C32 C36 H363 109.5 ?
H361 C36 H363 109.5 ?
H362 C36 H363 109.5 ?

loop_
_geom_bond_atom_site_label_1
_geom_bond_atom_site_label_2
_geom_bond_site_symmetry_2
_geom_bond_distance
_geom_bond_publ_flag
Cl1 C1 . 1.7957(14) yes
Cl2 C9 . 1.7903(14) yes
S1 C1 . 1.8168(14) yes
S1 S2 . 2.0426(5) yes
S2 S3 . 2.0502(5) yes
S3 C9 . 1.8167(14) yes
O1 C3 . 1.200(2) ?
O2 C11 . 1.1990(19) ?
C1 C2 . 1.593(2) yes
C1 C4 . 1.592(2) yes
C2 C5 . 1.525(2) ?
C2 C3 . 1.525(2) ?
C2 C6 . 1.531(2) ?
C3 C4 . 1.525(2) ?
C4 C8 . 1.525(2) ?
C4 C7 . 1.534(2) ?
C5 H51 . 0.9800 ?
C5 H52 . 0.9800 ?
C5 H53 . 0.9800 ?
C6 H61 . 0.9800 ?
C6 H62 . 0.9800 ?
C6 H63 . 0.9800 ?
C7 H71 . 0.9800 ?
C7 H72 . 0.9800 ?
C7 H73 . 0.9800 ?
C8 H81 . 0.9800 ?
C8 H82 . 0.9800 ?
C8 H83 . 0.9800 ?
C9 C10 . 1.593(2) yes
C9 C12 . 1.5905(19) yes
C10 C11 . 1.523(2) ?
C10 C13 . 1.526(2) ?
C10 C14 . 1.532(2) ?
C11 C12 . 1.527(2) ?
C12 C15 . 1.525(2) ?
C12 C16 . 1.533(2) ?
C13 H131 . 0.9800 ?
C13 H132 . 0.9800 ?
C13 H133 . 0.9800 ?
C14 H141 . 0.9800 ?
C14 H142 . 0.9800 ?
C14 H143 . 0.9800 ?
C15 H151 . 0.9800 ?
C15 H152 . 0.9800 ?
C15 H153 . 0.9800 ?
C16 H161 . 0.9800 ?
C16 H162 . 0.9800 ?
C16 H163 . 0.9800 ?
Cl21 C21 . 1.7934(14) yes
Cl22 C29 . 1.8070(14) yes
S21 C21 . 1.8181(14) yes
S21 S22 . 2.0417(5) yes
S22 S23 . 2.0513(5) yes
S23 C29 . 1.8110(14) yes
O21 C23 . 1.2021(19) ?
O22 C31 . 1.1993(19) ?
C21 C22 . 1.591(2) yes
C21 C24 . 1.589(2) yes
C22 C23 . 1.525(2) ?
C22 C26 . 1.527(2) ?
C22 C25 . 1.527(2) ?
C23 C24 . 1.518(2) ?
C24 C28 . 1.521(2) ?
C24 C27 . 1.534(2) ?
C25 H251 . 0.9800 ?
C25 H252 . 0.9800 ?
C25 H253 . 0.9800 ?
C26 H261 . 0.9800 ?
C26 H262 . 0.9800 ?
C26 H263 . 0.9800 ?
C27 H271 . 0.9800 ?
C27 H272 . 0.9800 ?
C27 H273 . 0.9800 ?
C28 H281 . 0.9800 ?
C28 H282 . 0.9800 ?
C28 H283 . 0.9800 ?
C29 C30 . 1.594(2) yes
C29 C32 . 1.585(2) yes
C30 C34 . 1.522(2) ?
C30 C33 . 1.532(2) ?
C30 C31 . 1.532(2) ?
C31 C32 . 1.525(2) ?
C32 C36 . 1.524(2) ?
C32 C35 . 1.537(2) ?
C33 H331 . 0.9800 ?
C33 H332 . 0.9800 ?
C33 H333 . 0.9800 ?
C34 H341 . 0.9800 ?
C34 H342 . 0.9800 ?
C34 H343 . 0.9800 ?
C35 H351 . 0.9800 ?
C35 H352 . 0.9800 ?
C35 H353 . 0.9800 ?
C36 H361 . 0.9800 ?
C36 H362 . 0.9800 ?
C36 H363 . 0.9800 ?

loop_
_geom_torsion_atom_site_label_1
_geom_torsion_atom_site_label_2
_geom_torsion_atom_site_label_3
_geom_torsion_atom_site_label_4
_geom_torsion
_geom_torsion_publ_flag
C1 S1 S2 S3 89.80(5) yes
S1 S2 S3 C9 100.76(5) yes
S2 S1 C1 C4 168.77(9) ?
S2 S1 C1 C2 64.09(11) ?
S2 S1 C1 Cl1 -65.51(7) ?
C4 C1 C2 C5 120.55(15) ?
Cl1 C1 C2 C5 5.31(17) ?
S1 C1 C2 C5 -121.98(14) ?
C4 C1 C2 C3 4.38(12) ?
Cl1 C1 C2 C3 -110.86(11) ?
S1 C1 C2 C3 121.85(12) ?
C4 C1 C2 C6 -106.62(14) ?
Cl1 C1 C2 C6 138.14(12) ?
S1 C1 C2 C6 10.85(17) ?
C5 C2 C3 O1 56.1(3) ?
C6 C2 C3 O1 -68.9(3) ?
C1 C2 C3 O1 174.4(2) ?
C5 C2 C3 C4 -122.94(14) ?
C6 C2 C3 C4 112.11(14) ?
C1 C2 C3 C4 -4.60(12) ?
O1 C3 C4 C8 -56.2(3) ?
C2 C3 C4 C8 122.83(14) ?
O1 C3 C4 C7 69.6(3) ?
C2 C3 C4 C7 -111.39(15) ?
O1 C3 C4 C1 -174.4(2) ?
C2 C3 C4 C1 4.60(12) ?
C2 C1 C4 C8 -119.27(14) ?
Cl1 C1 C4 C8 -4.18(17) ?
S1 C1 C4 C8 118.75(13) ?
C2 C1 C4 C3 -4.38(11) ?
Cl1 C1 C4 C3 110.71(11) ?
S1 C1 C4 C3 -126.36(11) ?
C2 C1 C4 C7 108.84(15) ?
Cl1 C1 C4 C7 -136.07(13) ?
S1 C1 C4 C7 -13.14(17) ?
S2 S3 C9 C12 68.30(10) ?
S2 S3 C9 C10 168.68(8) ?
S2 S3 C9 Cl2 -63.96(7) ?
C12 C9 C10 C11 10.35(11) ?
Cl2 C9 C10 C11 129.12(11) ?
S3 C9 C10 C11 -107.71(10) ?
C12 C9 C10 C13 127.69(15) ?
Cl2 C9 C10 C13 -113.54(14) ?
S3 C9 C10 C13 9.63(17) ?
C12 C9 C10 C14 -100.40(13) ?
Cl2 C9 C10 C14 18.38(16) ?
S3 C9 C10 C14 141.55(11) ?
C13 C10 C11 O2 46.2(2) ?
C14 C10 C11 O2 -78.6(2) ?
C9 C10 C11 O2 166.54(19) ?
C13 C10 C11 C12 -131.17(13) ?
C14 C10 C11 C12 104.04(14) ?
C9 C10 C11 C12 -10.84(11) ?
O2 C11 C12 C15 -46.2(2) ?
C10 C11 C12 C15 131.15(13) ?
O2 C11 C12 C16 78.4(2) ?
C10 C11 C12 C16 -104.24(13) ?
O2 C11 C12 C9 -166.54(19) ?
C10 C11 C12 C9 10.85(11) ?
C10 C9 C12 C15 -124.80(14) ?
Cl2 C9 C12 C15 115.95(14) ?
S3 C9 C12 C15 -13.18(18) ?
C10 C9 C12 C11 -10.32(11) ?
Cl2 C9 C12 C11 -129.58(10) ?
S3 C9 C12 C11 101.30(11) ?
C10 C9 C12 C16 101.63(14) ?
Cl2 C9 C12 C16 -17.63(16) ?
S3 C9 C12 C16 -146.75(11) ?
C21 S21 S22 S23 97.00(5) yes
S21 S22 S23 C29 90.52(5) yes
S22 S21 C21 C24 174.40(9) ?
S22 S21 C21 C22 70.95(11) ?
S22 S21 C21 Cl21 -59.57(7) ?
C24 C21 C22 C23 3.48(11) ?
Cl21 C21 C22 C23 -113.13(11) ?
S21 C21 C22 C23 118.79(11) ?
C24 C21 C22 C26 -110.30(14) ?
Cl21 C21 C22 C26 133.09(13) ?
S21 C21 C22 C26 5.01(18) ?
C24 C21 C22 C25 116.47(15) ?
Cl21 C21 C22 C25 -0.14(18) ?
S21 C21 C22 C25 -128.22(14) ?
C26 C22 C23 O21 -67.8(2) ?
C25 C22 C23 O21 58.3(2) ?
C21 C22 C23 O21 175.96(19) ?
C26 C22 C23 C24 112.59(14) ?
C25 C22 C23 C24 -121.32(14) ?
C21 C22 C23 C24 -3.66(11) ?
O21 C23 C24 C28 -57.1(2) ?
C22 C23 C24 C28 122.50(14) ?
O21 C23 C24 C27 68.3(2) ?
C22 C23 C24 C27 -112.07(13) ?
O21 C23 C24 C21 -175.96(18) ?
C22 C23 C24 C21 3.66(11) ?
C22 C21 C24 C23 -3.49(11) ?
Cl21 C21 C24 C23 112.25(11) ?
S21 C21 C24 C23 -125.29(10) ?
C22 C21 C24 C28 -119.92(14) ?
Cl21 C21 C24 C28 -4.18(17) ?
S21 C21 C24 C28 118.28(13) ?
C22 C21 C24 C27 107.61(14) ?
Cl21 C21 C24 C27 -136.65(13) ?
S21 C21 C24 C27 -14.19(17) ?
S22 S23 C29 C32 60.12(11) ?
S22 S23 C29 C30 165.82(9) ?
S22 S23 C29 Cl22 -68.51(7) ?
C32 C29 C30 C34 -125.38(14) ?
Cl22 C29 C30 C34 -11.52(17) ?
S23 C29 C30 C34 112.00(13) ?
C32 C29 C30 C33 103.66(13) ?
Cl22 C29 C30 C33 -142.47(11) ?
S23 C29 C30 C33 -18.96(16) ?
C32 C29 C30 C31 -10.56(10) ?
Cl22 C29 C30 C31 103.31(10) ?
S23 C29 C30 C31 -133.18(10) ?
C34 C30 C31 O22 -45.3(2) ?
C33 C30 C31 O22 80.2(2) ?
C29 C30 C31 O22 -164.49(19) ?
C34 C30 C31 C32 130.25(13) ?
C33 C30 C31 C32 -104.33(14) ?
C29 C30 C31 C32 11.03(11) ?
O22 C31 C32 C36 44.4(2) ?
C30 C31 C32 C36 -131.16(13) ?
O22 C31 C32 C35 -81.1(2) ?
C30 C31 C32 C35 103.40(12) ?
O22 C31 C32 C29 164.44(19) ?
C30 C31 C32 C29 -11.08(11) ?
C30 C29 C32 C36 128.21(13) ?
Cl22 C29 C32 C36 14.01(16) ?
S23 C29 C32 C36 -112.90(13) ?
C30 C29 C32 C31 10.60(10) ?
Cl22 C29 C32 C31 -103.60(10) ?
S23 C29 C32 C31 129.49(11) ?
C30 C29 C32 C35 -99.19(13) ?
Cl22 C29 C32 C35 146.61(11) ?
S23 C29 C32 C35 19.71(16) ?

loop_
_cod_related_entry_id
_cod_related_entry_database
_cod_related_entry_code
1 ChemSpider 9287601
